data_7003354
loop_
_publ_author_name
'Baiget, Lise'
'Batsanov, Andrei S.'
'Dyer, Philip W.'
'Fox, Mark A.'
'Hanton, Martin J.'
'Howard, Judith A. K.'
'Lane, Philip K.'
'Solomon, Sophia A.'

_publ_section_title
;
 N-Phosphino-amidines and -guanidines: synthesis, structure and
 P,N-chelate chemistry
;
_journal_issue 8
_journal_name_full 'Dalton Transactions'
_journal_page_first 1043
_journal_page_last 1054
_journal_paper_doi 10.1039/b715736c
_journal_year 2008
_chemical_formula_moiety 'C29 H40 N3 O P'
_chemical_formula_sum 'C29 H40 N3 O P'
_chemical_formula_weight 477.61
_chemical_melting_point 432.7(5)
_chemical_name_common
;N,N'-Dicyclohexyl-N-diphenylphosphino-4-
morpholinecarboxamidine
;
_chemical_name_systematic
;
N,N'-Dicyclohexyl-N-diphenylphosphino-4-morpholinecarboxamidine
;
_space_group_IT_number 14
_symmetry_cell_setting monoclinic
_symmetry_space_group_name_Hall '-P 2ybc'
_symmetry_space_group_name_H-M 'P 1 21/c 1'
_atom_sites_solution_hydrogens geom
_atom_sites_solution_primary direct
_atom_sites_solution_secondary difmap
_audit_creation_method SHELXL-97
_cell_angle_alpha 90.00
_cell_angle_beta 90.047(1)
_cell_angle_gamma 90.00
_cell_formula_units_Z 4
_cell_length_a 10.1116(5)
_cell_length_b 9.8929(4)
_cell_length_c 26.4573(12)
_cell_measurement_reflns_used 11055
_cell_measurement_temperature 150(2)
_cell_measurement_theta_max 28.560
_cell_measurement_theta_min 2.261
_cell_volume 2646.6(2)
_computing_cell_refinement 'Bruker SMART'
_computing_data_collection 'Bruker SMART'
_computing_data_reduction 'Bruker SAINT'
_computing_molecular_graphics 'Bruker SHELXTL'
_computing_publication_material 'Bruker SHELXTL'
_computing_structure_refinement 'SHELXL-97 (Sheldrick, 1997)'
_computing_structure_solution 'SHELXS-97 (Sheldrick, 1990)'
_diffrn_ambient_temperature 150(2)
_diffrn_measured_fraction_theta_full 0.999
_diffrn_measured_fraction_theta_max 0.999
_diffrn_measurement_device_type 'CCD area detector'
_diffrn_measurement_method 'phi and omega scans'
_diffrn_radiation_monochromator graphite
_diffrn_radiation_source 'fine-focus sealed tube'
_diffrn_radiation_type MoK\a
_diffrn_radiation_wavelength 0.71073
_diffrn_reflns_av_R_equivalents 0.0253
_diffrn_reflns_av_sigmaI/netI 0.0254
_diffrn_reflns_limit_h_max 12
_diffrn_reflns_limit_h_min -12
_diffrn_reflns_limit_k_max 12
_diffrn_reflns_limit_k_min -12
_diffrn_reflns_limit_l_max 33
_diffrn_reflns_limit_l_min -33
_diffrn_reflns_number 21815
_diffrn_reflns_theta_full 27.00
_diffrn_reflns_theta_max 27.00
_diffrn_reflns_theta_min 1.54
_diffrn_standards_number 0
_exptl_absorpt_coefficient_mu 0.130
_exptl_absorpt_correction_T_max 0.96
_exptl_absorpt_correction_T_min 0.84
_exptl_absorpt_correction_type multi-scan
_exptl_absorpt_process_details
;
based on 12539 reflections (SADABS);
Rint 0.0251 before correction and 0.0184 after correction.
;
_exptl_crystal_colour colourless
_exptl_crystal_density_diffrn 1.199
_exptl_crystal_density_method 'not measured'
_exptl_crystal_description block
_exptl_crystal_F_000 1032
_exptl_crystal_size_max 0.29
_exptl_crystal_size_mid 0.22
_exptl_crystal_size_min 0.18
_refine_diff_density_max 0.622
_refine_diff_density_min -0.181
_refine_diff_density_rms 0.047
_refine_ls_extinction_method none
_refine_ls_goodness_of_fit_ref 1.062
_refine_ls_hydrogen_treatment constr
_refine_ls_matrix_type full
_refine_ls_number_parameters 307
_refine_ls_number_reflns 5768
_refine_ls_number_restraints 0
_refine_ls_restrained_S_all 1.062
_refine_ls_R_factor_all 0.0452
_refine_ls_R_factor_gt 0.0388
_refine_ls_shift/su_max 0.001
_refine_ls_shift/su_mean 0.000
_refine_ls_structure_factor_coef Fsqd
_refine_ls_weighting_details 'calc w=1/[\s^2^(Fo^2^)+(0.0751P)^2^] where P=(Fo^2^+2Fc^2^)/3'
_refine_ls_weighting_scheme calc
_refine_ls_wR_factor_gt 0.1111
_refine_ls_wR_factor_ref 0.1139
_reflns_number_gt 4789
_reflns_number_total 5768
_reflns_threshold_expression I>2\s(I)
_cod_data_source_file b715736c.txt
_cod_data_source_block 3
_cod_depositor_comments
;
The following automatic conversions were performed:
'_symmetry_cell_setting' value 'Monoclinic' changed to 'monoclinic'
according to '/home/saulius/struct/CIF-dictionaries/cif_core.dic'
dictionary named 'cif_core.dic' version 2.4.1 from 2010-06-29.

Automatic conversion script
Id: cif_fix_enum 1527 2010-12-29 10:47:43Z saulius 
;
_cod_original_sg_symbol_H-M 'P 21/c'
_cod_database_code 7003354

loop_
_symmetry_equiv_pos_as_xyz
'x, y, z'
'-x, y+1/2, -z+1/2'
'-x, -y, -z'
'x, -y-1/2, z-1/2'

loop_
_atom_site_label
_atom_site_type_symbol
_atom_site_fract_x
_atom_site_fract_y
_atom_site_fract_z
_atom_site_U_iso_or_equiv
_atom_site_adp_type
_atom_site_occupancy
_atom_site_symmetry_multiplicity
_atom_site_calc_flag
_atom_site_refinement_flags
_atom_site_disorder_assembly
_atom_site_disorder_group
P P 0.05188(3) 0.82522(3) 0.356230(11) 0.02226(11) Uani 1 1 d . . .
O1 O 0.24117(9) 0.88225(10) 0.57253(3) 0.0339(2) Uani 1 1 d . . .
N1 N 0.35062(10) 0.92068(10) 0.39497(4) 0.0250(2) Uani 1 1 d . . .
N2 N 0.17818(9) 0.75188(10) 0.38873(4) 0.0205(2) Uani 1 1 d . . .
N3 N 0.26380(10) 0.82555(10) 0.46742(4) 0.0219(2) Uani 1 1 d . . .
C1 C 0.26813(11) 0.83967(12) 0.41452(4) 0.0209(3) Uani 1 1 d . . .
C2 C 0.36949(12) 0.92570(13) 0.34024(5) 0.0254(3) Uani 1 1 d . . .
H2 H 0.3193 0.8497 0.3243 0.030 Uiso 1 1 calc R . .
C3 C 0.31653(14) 1.05907(14) 0.31986(5) 0.0323(3) Uani 1 1 d . . .
H3A H 0.3637 1.1351 0.3362 0.039 Uiso 1 1 calc R . .
H3B H 0.2213 1.0672 0.3280 0.039 Uiso 1 1 calc R . .
C4 C 0.33531(15) 1.06651(16) 0.26283(5) 0.0388(3) Uani 1 1 d . . .
H4A H 0.2824 0.9947 0.2464 0.047 Uiso 1 1 calc R . .
H4B H 0.3031 1.1549 0.2503 0.047 Uiso 1 1 calc R . .
C5 C 0.47952(15) 1.04954(15) 0.24875(5) 0.0390(4) Uani 1 1 d . . .
H5A H 0.5307 1.1275 0.2618 0.047 Uiso 1 1 calc R . .
H5B H 0.4881 1.0484 0.2115 0.047 Uiso 1 1 calc R . .
C6 C 0.53636(15) 0.91932(14) 0.27036(5) 0.0363(3) Uani 1 1 d . . .
H6A H 0.6322 0.9150 0.2629 0.044 Uiso 1 1 calc R . .
H6B H 0.4934 0.8410 0.2538 0.044 Uiso 1 1 calc R . .
C7 C 0.51537(13) 0.91075(14) 0.32730(5) 0.0308(3) Uani 1 1 d . . .
H7A H 0.5481 0.8226 0.3399 0.037 Uiso 1 1 calc R . .
H7B H 0.5665 0.9831 0.3442 0.037 Uiso 1 1 calc R . .
C8 C 0.20029(11) 0.60380(12) 0.39303(4) 0.0210(3) Uani 1 1 d . . .
H8 H 0.1538 0.5613 0.3637 0.025 Uiso 1 1 calc R . .
C9 C 0.34654(12) 0.56961(12) 0.38729(5) 0.0241(3) Uani 1 1 d . . .
H9A H 0.3817 0.6135 0.3565 0.029 Uiso 1 1 calc R . .
H9B H 0.3961 0.6052 0.4167 0.029 Uiso 1 1 calc R . .
C10 C 0.36668(13) 0.41720(13) 0.38367(5) 0.0285(3) Uani 1 1 d . . .
H10A H 0.4623 0.3971 0.3810 0.034 Uiso 1 1 calc R . .
H10B H 0.3227 0.3826 0.3528 0.034 Uiso 1 1 calc R . .
C11 C 0.30998(14) 0.34597(14) 0.42995(5) 0.0327(3) Uani 1 1 d . . .
H11A H 0.3177 0.2469 0.4255 0.039 Uiso 1 1 calc R . .
H11B H 0.3616 0.3718 0.4603 0.039 Uiso 1 1 calc R . .
C12 C 0.16521(13) 0.38353(13) 0.43777(5) 0.0302(3) Uani 1 1 d . . .
H12A H 0.1330 0.3415 0.4694 0.036 Uiso 1 1 calc R . .
H12B H 0.1120 0.3469 0.4095 0.036 Uiso 1 1 calc R . .
C13 C 0.14524(12) 0.53613(12) 0.44072(5) 0.0247(3) Uani 1 1 d . . .
H13A H 0.1911 0.5722 0.4709 0.030 Uiso 1 1 calc R . .
H13B H 0.0498 0.5567 0.4440 0.030 Uiso 1 1 calc R . .
C14 C 0.36764(12) 0.89695(13) 0.49478(5) 0.0269(3) Uani 1 1 d . . .
H14A H 0.3533 0.9957 0.4922 0.032 Uiso 1 1 calc R . .
H14B H 0.4548 0.8756 0.4798 0.032 Uiso 1 1 calc R . .
C15 C 0.36584(13) 0.85473(15) 0.54959(5) 0.0316(3) Uani 1 1 d . . .
H15A H 0.3848 0.7568 0.5520 0.038 Uiso 1 1 calc R . .
H15B H 0.4362 0.9037 0.5681 0.038 Uiso 1 1 calc R . .
C16 C 0.13886(13) 0.81325(15) 0.54603(5) 0.0309(3) Uani 1 1 d . . .
H16A H 0.0526 0.8353 0.5617 0.037 Uiso 1 1 calc R . .
H16B H 0.1528 0.7145 0.5492 0.037 Uiso 1 1 calc R . .
C17 C 0.13504(12) 0.85108(13) 0.49074(4) 0.0253(3) Uani 1 1 d . . .
H17A H 0.0662 0.7973 0.4733 0.030 Uiso 1 1 calc R . .
H17B H 0.1121 0.9479 0.4872 0.030 Uiso 1 1 calc R . .
C18 C -0.09167(12) 0.72441(13) 0.37569(4) 0.0234(3) Uani 1 1 d . . .
C19 C -0.17216(12) 0.78035(14) 0.41299(5) 0.0286(3) Uani 1 1 d . . .
H19 H -0.1553 0.8693 0.4249 0.034 Uiso 1 1 calc R . .
C20 C -0.27662(13) 0.70679(16) 0.43277(5) 0.0347(3) Uani 1 1 d . . .
H20 H -0.3305 0.7454 0.4584 0.042 Uiso 1 1 calc R . .
C21 C -0.30287(13) 0.57828(15) 0.41564(5) 0.0360(3) Uani 1 1 d . . .
H21 H -0.3729 0.5274 0.4301 0.043 Uiso 1 1 calc R . .
C22 C -0.22699(13) 0.52336(15) 0.37729(5) 0.0339(3) Uani 1 1 d . . .
H22 H -0.2462 0.4354 0.3649 0.041 Uiso 1 1 calc R . .
C23 C -0.12303(12) 0.59674(13) 0.35706(5) 0.0286(3) Uani 1 1 d . . .
H23 H -0.0726 0.5595 0.3302 0.034 Uiso 1 1 calc R . .
C24 C 0.06471(12) 0.76947(13) 0.29035(4) 0.0234(3) Uani 1 1 d . . .
C25 C 0.16429(13) 0.69239(13) 0.26874(5) 0.0266(3) Uani 1 1 d . . .
H25 H 0.2334 0.6578 0.2894 0.032 Uiso 1 1 calc R . .
C26 C 0.16397(14) 0.66525(14) 0.21717(5) 0.0330(3) Uani 1 1 d . . .
H26 H 0.2331 0.6129 0.2028 0.040 Uiso 1 1 calc R . .
C27 C 0.06402(15) 0.71382(16) 0.18682(5) 0.0388(4) Uani 1 1 d . . .
H27 H 0.0637 0.6946 0.1516 0.047 Uiso 1 1 calc R . .
C28 C -0.03531(15) 0.79043(17) 0.20781(5) 0.0414(4) Uani 1 1 d . . .
H28 H -0.1046 0.8239 0.1870 0.050 Uiso 1 1 calc R . .
C29 C -0.03505(14) 0.81900(14) 0.25891(5) 0.0323(3) Uani 1 1 d . . .
H29 H -0.1036 0.8730 0.2728 0.039 Uiso 1 1 calc R . .

loop_
_atom_site_aniso_label
_atom_site_aniso_U_11
_atom_site_aniso_U_22
_atom_site_aniso_U_33
_atom_site_aniso_U_23
_atom_site_aniso_U_13
_atom_site_aniso_U_12
P 0.02098(18) 0.02481(19) 0.02100(18) -0.00180(12) -0.00133(12) 0.00030(12)
O1 0.0353(5) 0.0451(6) 0.0213(5) -0.0079(4) 0.0004(4) -0.0052(4)
N1 0.0262(6) 0.0276(6) 0.0213(5) -0.0020(4) 0.0018(4) -0.0048(4)
N2 0.0202(5) 0.0219(5) 0.0195(5) -0.0015(4) -0.0020(4) -0.0026(4)
N3 0.0195(5) 0.0277(6) 0.0186(5) -0.0030(4) 0.0000(4) -0.0034(4)
C1 0.0195(6) 0.0230(6) 0.0203(6) -0.0029(5) -0.0021(5) -0.0004(5)
C2 0.0283(7) 0.0263(6) 0.0215(6) -0.0006(5) 0.0023(5) -0.0068(5)
C3 0.0309(7) 0.0327(7) 0.0334(7) 0.0042(6) 0.0065(6) 0.0007(6)
C4 0.0433(8) 0.0400(8) 0.0331(8) 0.0123(6) 0.0034(6) -0.0018(7)
C5 0.0490(9) 0.0355(8) 0.0323(8) 0.0078(6) 0.0138(6) -0.0024(7)
C6 0.0439(8) 0.0296(7) 0.0355(8) -0.0006(6) 0.0153(6) -0.0013(6)
C7 0.0317(7) 0.0293(7) 0.0315(7) 0.0024(6) 0.0054(6) -0.0018(6)
C8 0.0222(6) 0.0218(6) 0.0191(6) -0.0008(5) -0.0017(5) -0.0022(5)
C9 0.0229(6) 0.0263(6) 0.0230(6) -0.0004(5) 0.0002(5) -0.0013(5)
C10 0.0276(7) 0.0278(7) 0.0300(7) -0.0029(5) -0.0016(5) 0.0028(5)
C11 0.0395(8) 0.0263(7) 0.0324(7) 0.0031(6) -0.0032(6) 0.0011(6)
C12 0.0359(7) 0.0291(7) 0.0256(7) 0.0048(5) -0.0018(5) -0.0070(6)
C13 0.0241(6) 0.0281(7) 0.0220(6) 0.0012(5) 0.0005(5) -0.0040(5)
C14 0.0247(6) 0.0322(7) 0.0239(6) -0.0048(5) -0.0026(5) -0.0063(5)
C15 0.0299(7) 0.0416(8) 0.0233(6) -0.0032(6) -0.0053(5) -0.0043(6)
C16 0.0304(7) 0.0413(8) 0.0210(6) -0.0029(6) 0.0024(5) -0.0057(6)
C17 0.0223(6) 0.0316(7) 0.0220(6) -0.0019(5) 0.0016(5) -0.0017(5)
C18 0.0184(6) 0.0299(7) 0.0219(6) 0.0006(5) -0.0026(5) 0.0003(5)
C19 0.0242(7) 0.0351(7) 0.0264(7) -0.0019(6) -0.0014(5) 0.0048(5)
C20 0.0249(7) 0.0486(9) 0.0305(7) 0.0028(6) 0.0059(6) 0.0057(6)
C21 0.0214(7) 0.0488(9) 0.0378(8) 0.0113(7) 0.0004(6) -0.0042(6)
C22 0.0281(7) 0.0358(8) 0.0378(8) 0.0012(6) -0.0059(6) -0.0065(6)
C23 0.0227(6) 0.0344(7) 0.0286(7) -0.0041(5) -0.0015(5) 0.0003(5)
C24 0.0243(6) 0.0251(6) 0.0209(6) 0.0032(5) -0.0017(5) -0.0056(5)
C25 0.0286(7) 0.0289(7) 0.0224(6) 0.0014(5) -0.0026(5) -0.0015(5)
C26 0.0397(8) 0.0351(8) 0.0241(7) -0.0028(6) 0.0040(6) -0.0042(6)
C27 0.0480(9) 0.0491(9) 0.0194(7) 0.0018(6) -0.0024(6) -0.0113(7)
C28 0.0415(8) 0.0548(10) 0.0280(7) 0.0124(7) -0.0132(6) -0.0031(7)
C29 0.0308(7) 0.0385(8) 0.0277(7) 0.0055(6) -0.0044(6) 0.0014(6)

loop_
_atom_type_symbol
_atom_type_description
_atom_type_scat_dispersion_real
_atom_type_scat_dispersion_imag
_atom_type_scat_source
C C 0.0033 0.0016 'International Tables Vol C Tables 4.2.6.8 and 6.1.1.4'
H H 0.0000 0.0000 'International Tables Vol C Tables 4.2.6.8 and 6.1.1.4'
N N 0.0061 0.0033 'International Tables Vol C Tables 4.2.6.8 and 6.1.1.4'
O O 0.0106 0.0060 'International Tables Vol C Tables 4.2.6.8 and 6.1.1.4'
P P 0.1023 0.0942 'International Tables Vol C Tables 4.2.6.8 and 6.1.1.4'

loop_
_geom_angle_atom_site_label_1
_geom_angle_atom_site_label_2
_geom_angle_atom_site_label_3
_geom_angle
_geom_angle_site_symmetry_1
_geom_angle_site_symmetry_3
_geom_angle_publ_flag
N2 P C18 102.71(5) . . y
N2 P C24 107.38(5) . . y
C24 P C18 99.20(5) . . y
C15 O1 C16 109.96(10) . . ?
C1 N3 C14 115.02(9) . . y
C1 N3 C17 115.51(9) . . y
C14 N3 C17 110.35(9) . . y
C1 N2 C8 117.80(9) . . ?
C1 N2 P 117.31(8) . . ?
C8 N2 P 124.88(8) . . ?
C1 N1 C2 120.82(10) . . ?
N1 C1 N3 119.32(10) . . ?
N1 C1 N2 127.43(11) . . ?
N3 C1 N2 113.19(9) . . ?
N1 C2 C7 110.30(10) . . ?
N1 C2 C3 109.52(10) . . ?
C7 C2 C3 110.20(10) . . ?
C2 C3 C4 110.41(11) . . ?
C5 C4 C3 111.05(12) . . ?
C4 C5 C6 111.40(11) . . ?
C5 C6 C7 111.44(11) . . ?
C2 C7 C6 110.66(11) . . ?
N2 C8 C9 110.91(9) . . ?
N2 C8 C13 116.01(9) . . ?
C9 C8 C13 109.75(10) . . ?
C10 C9 C8 110.81(10) . . ?
C11 C10 C9 110.87(11) . . ?
C12 C11 C10 110.99(11) . . ?
C11 C12 C13 112.05(11) . . ?
C12 C13 C8 109.99(10) . . ?
N3 C14 C15 109.51(10) . . ?
O1 C15 C14 111.56(11) . . ?
O1 C16 C17 112.09(10) . . ?
N3 C17 C16 110.10(10) . . ?
C19 C18 C23 118.54(11) . . ?
C23 C18 P 125.00(9) . . ?
C19 C18 P 116.44(10) . . ?
C18 C19 C20 120.29(13) . . ?
C19 C20 C21 120.53(13) . . ?
C22 C21 C20 119.84(13) . . ?
C21 C22 C23 119.93(13) . . ?
C18 C23 C22 120.74(12) . . ?
C25 C24 C29 118.15(11) . . ?
C25 C24 P 127.56(9) . . ?
C29 C24 P 114.17(10) . . ?
C24 C25 C26 120.64(12) . . ?
C25 C26 C27 120.40(13) . . ?
C26 C27 C28 119.51(13) . . ?
C27 C28 C29 120.47(13) . . ?
C24 C29 C28 120.82(13) . . ?

loop_
_geom_bond_atom_site_label_1
_geom_bond_atom_site_label_2
_geom_bond_distance
_geom_bond_site_symmetry_2
_geom_bond_publ_flag
P N2 1.7014(10) . y
P C24 1.8329(12) . y
P C18 1.8352(13) . y
O1 C16 1.4235(16) . ?
O1 C15 1.4258(16) . ?
N1 C1 1.2674(15) . y
N1 C2 1.4616(15) . ?
N2 C1 1.4304(14) . y
N2 C8 1.4862(15) . ?
N3 C1 1.4074(15) . y
N3 C14 1.4575(15) . y
N3 C17 1.4631(15) . y
C2 C3 1.5224(18) . ?
C2 C7 1.5217(18) . ?
C3 C4 1.5226(19) . ?
C4 C5 1.515(2) . ?
C5 C6 1.522(2) . ?
C6 C7 1.5239(18) . ?
C8 C9 1.5247(16) . ?
C8 C13 1.5333(16) . ?
C9 C10 1.5246(17) . ?
C10 C11 1.5250(18) . ?
C11 C12 1.5247(19) . ?
C12 C13 1.5252(18) . ?
C14 C15 1.5092(18) . ?
C16 C17 1.5105(17) . ?
C18 C19 1.3943(17) . ?
C18 C23 1.3923(18) . ?
C19 C20 1.3856(19) . ?
C20 C21 1.375(2) . ?
C21 C22 1.384(2) . ?
C22 C23 1.3855(18) . ?
C24 C25 1.3868(18) . ?
C24 C29 1.3959(18) . ?
C25 C26 1.3904(17) . ?
C26 C27 1.377(2) . ?
C27 C28 1.376(2) . ?
C28 C29 1.381(2) . ?

loop_
_cod_related_entry_id
_cod_related_entry_database
_cod_related_entry_code
1 ChemSpider 21195385
